data_4026864
loop_
_publ_author_name
'Christian Kleeberg'
'Andrew G. Crawford'
'Andrei S. Batsanov'
'Paul Hodgkinson'
'David C. Apperley'
'Man Sing Cheung'
'Zhenyang Lin'
'Todd B. Marder'

_publ_contact_author_address
;
 Durham University
 Department of Chemistry
 South Road, Durham, DH1 3LE
 UK
;
_publ_contact_author_email todd.marder@durham.ac.uk
_publ_contact_author_fax '+44 (0) 191 38 44737'
_publ_contact_author_name 'Todd B. Marder'
_publ_contact_author_phone '+44 (0) 191 33 42037'
_publ_section_title
;
 Spectroscopic and Structural Characterization of the CyNHC Adduct of
 B2pin2 in Solution and in the Solid State
;
_journal_name_full 'Journal of Organic Chemistry'
_journal_page_first 785
_journal_page_last 789
_journal_paper_doi 10.1021/jo202127c
_journal_volume 77
_journal_year 2012
_chemical_formula_moiety 'C12 H24 B2 O4'
_chemical_formula_sum 'C12 H24 B2 O4'
_chemical_formula_weight 253.93
_chemical_melting_point 411
_chemical_name_common bis(pinacolate)diborane(4)
_chemical_name_systematic
; 
4,4,5,5-Tetramethyl-1,3,2-dioxaborolan-2-yl-4',4',5',
5'-tetramethyl-1',3',2'-dioxaborolane 
;
_space_group_IT_number 14
_symmetry_cell_setting monoclinic
_symmetry_space_group_name_Hall '-P 2ybc'
_symmetry_space_group_name_H-M 'P 1 21/c 1'
_atom_sites_solution_hydrogens geom
_atom_sites_solution_primary direct
_atom_sites_solution_secondary difmap
_audit_creation_method SHELXL-97
_cell_angle_alpha 90.00
_cell_angle_beta 110.478(10)
_cell_angle_gamma 90.00
_cell_formula_units_Z 2
_cell_length_a 10.2834(9)
_cell_length_b 7.4809(6)
_cell_length_c 10.1672(8)
_cell_measurement_reflns_used 7345
_cell_measurement_temperature 120(2)
_cell_measurement_theta_max 29.98
_cell_measurement_theta_min 2.42
_cell_volume 732.73(11)
_computing_cell_refinement 'SAINT version 7.46A (Bruker, 2007)'
_computing_data_collection 'SMART version 5.625 (Bruker, 2001)'
_computing_data_reduction 'SAINT version 7.46A (Bruker, 2007)'
_computing_molecular_graphics 'SHELXTL version 6.14 (Bruker, 2003)'
_computing_publication_material 'SHELXTL version 6.14 (Bruker, 2003)'
_computing_structure_refinement 'SHELXTL version 6.14 (Bruker, 2003)'
_computing_structure_solution 'SHELXTL version 6.14 (Bruker, 2003)'
_diffrn_ambient_temperature 120(2)
_diffrn_detector_area_resol_mean 5.6
_diffrn_measured_fraction_theta_full 0.998
_diffrn_measured_fraction_theta_max 0.998
_diffrn_measurement_device_type 'Bruker SMART 6K CCD area detector'
_diffrn_measurement_method '\w scans'
_diffrn_radiation_monochromator graphite
_diffrn_radiation_source 'fine-focus sealed tube'
_diffrn_radiation_type MoK\a
_diffrn_radiation_wavelength 0.71073
_diffrn_reflns_av_R_equivalents 0.0235
_diffrn_reflns_av_sigmaI/netI 0.0152
_diffrn_reflns_limit_h_max 14
_diffrn_reflns_limit_h_min -14
_diffrn_reflns_limit_k_max 10
_diffrn_reflns_limit_k_min -10
_diffrn_reflns_limit_l_max 14
_diffrn_reflns_limit_l_min -14
_diffrn_reflns_number 13019
_diffrn_reflns_theta_full 29.98
_diffrn_reflns_theta_max 29.98
_diffrn_reflns_theta_min 3.45
_diffrn_standards_number 0
_exptl_absorpt_coefficient_mu 0.081
_exptl_absorpt_correction_T_max 0.7451
_exptl_absorpt_correction_T_min 0.5904
_exptl_absorpt_correction_type multi-scan
_exptl_absorpt_process_details 'SADABS 2006/1 (Bruker)'
_exptl_crystal_colour colorless
_exptl_crystal_density_diffrn 1.151
_exptl_crystal_description tablet
_exptl_crystal_F_000 276
_exptl_crystal_size_max 0.8
_exptl_crystal_size_mid 0.7
_exptl_crystal_size_min 0.3
_refine_diff_density_max 0.491
_refine_diff_density_min -0.164
_refine_diff_density_rms 0.041
_refine_ls_extinction_method none
_refine_ls_goodness_of_fit_ref 1.030
_refine_ls_hydrogen_treatment constr
_refine_ls_matrix_type full
_refine_ls_number_parameters 136
_refine_ls_number_reflns 2143
_refine_ls_number_restraints 0
_refine_ls_restrained_S_all 1.030
_refine_ls_R_factor_all 0.0455
_refine_ls_R_factor_gt 0.0399
_refine_ls_shift/su_max 0.000
_refine_ls_shift/su_mean 0.000
_refine_ls_structure_factor_coef Fsqd
_refine_ls_weighting_details 'calc w=1/[\s^2^(Fo^2^)+(0.0789P)^2^+0.0732P] where P=(Fo^2^+2Fc^2^)/3'
_refine_ls_weighting_scheme calc
_refine_ls_wR_factor_gt 0.1111
_refine_ls_wR_factor_ref 0.1194
_reflns_number_gt 1842
_reflns_number_total 2143
_reflns_threshold_expression I>2\s(I)
_cod_data_source_file jo202127c_si_002.cif
_cod_data_source_block 1
_cod_original_cell_volume 732.73(10)
_cod_original_sg_symbol_H-M 'P 21/c'
_cod_database_code 4026864

loop_
_symmetry_equiv_pos_as_xyz
'x, y, z'
'-x, y+1/2, -z+1/2'
'-x, -y, -z'
'x, -y-1/2, z-1/2'

loop_
_atom_site_label
_atom_site_type_symbol
_atom_site_fract_x
_atom_site_fract_y
_atom_site_fract_z
_atom_site_U_iso_or_equiv
_atom_site_adp_type
_atom_site_occupancy
_atom_site_symmetry_multiplicity
_atom_site_calc_flag
_atom_site_refinement_flags
_atom_site_disorder_assembly
_atom_site_disorder_group
O1A O 0.30632(12) 0.56942(17) 0.39829(12) 0.0217(2) Uani 0.50 1 d P A 1
O2A O 0.44905(11) 0.42701(17) 0.30343(12) 0.0222(2) Uani 0.50 1 d P A 1
O1B O 0.33795(12) 0.63017(17) 0.37338(12) 0.0227(2) Uani 0.50 1 d P A 2
O2B O 0.41712(13) 0.36270(17) 0.32382(12) 0.0228(2) Uani 0.50 1 d P A 2
C1 C 0.23158(7) 0.56870(8) 0.24418(7) 0.01960(16) Uani 1 1 d . . .
C2 C 0.31116(6) 0.42165(8) 0.19272(6) 0.01902(16) Uani 1 1 d . A .
B B 0.43512(7) 0.49873(9) 0.42010(7) 0.01984(17) Uani 1 1 d . . .
C3A C 0.2331(2) 0.7538(3) 0.1929(2) 0.0272(4) Uani 0.50 1 d P A 1
H3A1 H 0.3291 0.7916 0.2115 0.041 Uiso 0.50 1 d PR A 1
H3A2 H 0.1814 0.7580 0.0916 0.041 Uiso 0.50 1 d PR A 1
H3A3 H 0.1894 0.8344 0.2413 0.041 Uiso 0.50 1 d PR A 1
C4A C 0.0809(3) 0.5109(4) 0.2283(3) 0.0266(5) Uani 0.50 1 d P A 1
H4A1 H 0.0832 0.3979 0.2779 0.040 Uiso 0.50 1 d PR A 1
H4A2 H 0.0376 0.6035 0.2675 0.040 Uiso 0.50 1 d PR A 1
H4A3 H 0.0266 0.4952 0.1283 0.040 Uiso 0.50 1 d PR A 1
C5A C 0.3306(2) 0.4751(3) 0.0553(2) 0.0290(4) Uani 0.50 1 d P A 1
H5A1 H 0.3772 0.5915 0.0679 0.043 Uiso 0.50 1 d PR A 1
H5A2 H 0.3874 0.3854 0.0303 0.043 Uiso 0.50 1 d PR A 1
H5A3 H 0.2399 0.4837 -0.0201 0.043 Uiso 0.50 1 d PR A 1
C6A C 0.2577(2) 0.2350(3) 0.1860(2) 0.0285(4) Uani 0.50 1 d P A 1
H6A1 H 0.2515 0.2029 0.2771 0.043 Uiso 0.50 1 d PR A 1
H6A2 H 0.1654 0.2268 0.1132 0.043 Uiso 0.50 1 d PR A 1
H6A3 H 0.3211 0.1524 0.1637 0.043 Uiso 0.50 1 d PR A 1
C3B C 0.1957(2) 0.7331(3) 0.1430(2) 0.0275(4) Uani 0.50 1 d P A 2
H3B1 H 0.2809 0.7794 0.1329 0.041 Uiso 0.50 1 d PR A 2
H3B2 H 0.1310 0.6959 0.0509 0.041 Uiso 0.50 1 d PR A 2
H3B3 H 0.1526 0.8272 0.1812 0.041 Uiso 0.50 1 d PR A 2
C4B C 0.1097(3) 0.5095(4) 0.2764(3) 0.0279(5) Uani 0.50 1 d P A 2
H4B1 H 0.0776 0.6065 0.3225 0.042 Uiso 0.50 1 d PR A 2
H4B2 H 0.0350 0.4760 0.1893 0.042 Uiso 0.50 1 d PR A 2
H4B3 H 0.1352 0.4058 0.3392 0.042 Uiso 0.50 1 d PR A 2
C5B C 0.3859(2) 0.4798(3) 0.0961(2) 0.0268(4) Uani 0.50 1 d P A 2
H5B1 H 0.4464 0.5813 0.1384 0.040 Uiso 0.50 1 d PR A 2
H5B2 H 0.4422 0.3807 0.0824 0.040 Uiso 0.50 1 d PR A 2
H5B3 H 0.3183 0.5158 0.0051 0.040 Uiso 0.50 1 d PR A 2
C6B C 0.2209(2) 0.2552(3) 0.1304(2) 0.0273(4) Uani 0.50 1 d P A 2
H6B1 H 0.1847 0.2057 0.2001 0.041 Uiso 0.50 1 d PR A 2
H6B2 H 0.1433 0.2893 0.0459 0.041 Uiso 0.50 1 d PR A 2
H6B3 H 0.2777 0.1647 0.1061 0.041 Uiso 0.50 1 d PR A 2

loop_
_atom_site_aniso_label
_atom_site_aniso_U_11
_atom_site_aniso_U_22
_atom_site_aniso_U_33
_atom_site_aniso_U_23
_atom_site_aniso_U_13
_atom_site_aniso_U_12
O1A 0.0210(5) 0.0273(6) 0.0168(5) -0.0013(4) 0.0064(4) 0.0023(4)
O2A 0.0183(5) 0.0268(6) 0.0204(5) -0.0018(4) 0.0056(4) 0.0026(4)
O1B 0.0229(5) 0.0222(6) 0.0197(5) -0.0043(4) 0.0034(4) 0.0014(4)
O2B 0.0243(6) 0.0224(6) 0.0188(5) 0.0004(4) 0.0041(4) 0.0053(4)
C1 0.0186(3) 0.0201(3) 0.0184(3) -0.0013(2) 0.0042(2) 0.0011(2)
C2 0.0190(3) 0.0206(3) 0.0166(3) -0.0006(2) 0.0052(2) 0.0005(2)
B 0.0198(3) 0.0212(3) 0.0184(3) 0.0006(2) 0.0064(2) -0.0004(2)
C3A 0.0302(10) 0.0202(8) 0.0300(11) 0.0043(8) 0.0093(8) 0.0029(7)
C4A 0.0171(10) 0.0295(8) 0.0337(13) -0.0016(11) 0.0096(9) -0.0016(7)
C5A 0.0335(10) 0.0358(9) 0.0206(9) 0.0004(7) 0.0131(8) 0.0027(9)
C6A 0.0310(9) 0.0198(7) 0.0330(10) -0.0041(7) 0.0091(8) -0.0013(6)
C3B 0.0304(10) 0.0220(8) 0.0275(10) 0.0050(7) 0.0068(7) 0.0043(7)
C4B 0.0229(12) 0.0333(9) 0.0289(12) -0.0028(11) 0.0109(10) -0.0007(8)
C5B 0.0314(9) 0.0298(8) 0.0238(9) -0.0012(7) 0.0156(8) -0.0013(8)
C6B 0.0287(9) 0.0219(8) 0.0304(10) -0.0066(7) 0.0093(7) -0.0042(6)

loop_
_atom_type_symbol
_atom_type_description
_atom_type_scat_dispersion_real
_atom_type_scat_dispersion_imag
_atom_type_scat_source
C C 0.0033 0.0016 'International Tables Vol C Tables 4.2.6.8 and 6.1.1.4'
H H 0.0000 0.0000 'International Tables Vol C Tables 4.2.6.8 and 6.1.1.4'
B B 0.0013 0.0007 'International Tables Vol C Tables 4.2.6.8 and 6.1.1.4'
O O 0.0106 0.0060 'International Tables Vol C Tables 4.2.6.8 and 6.1.1.4'

loop_
_geom_angle_atom_site_label_1
_geom_angle_atom_site_label_2
_geom_angle_atom_site_label_3
_geom_angle
_geom_angle_site_symmetry_3
B O1A C1 106.48(8) .
B O2A C2 108.18(8) .
B O1B C1 108.28(8) .
B O2B C2 107.24(8) .
O1B C1 C4B 108.87(12) .
O1A C1 C3A 107.62(11) .
O1A C1 C4A 103.83(12) .
C3A C1 C4A 110.75(15) .
O1B C1 C3B 105.94(11) .
C4B C1 C3B 111.10(15) .
O1B C1 C2 101.97(6) .
C4B C1 C2 116.67(13) .
O1A C1 C2 102.54(6) .
C3A C1 C2 117.90(10) .
C4A C1 C2 112.73(12) .
C3B C1 C2 111.34(9) .
O2A C2 C6A 107.53(11) .
O2B C2 C5B 107.06(11) .
O2A C2 C5A 107.01(11) .
C6A C2 C5A 111.44(13) .
O2B C2 C6B 106.17(11) .
C5B C2 C6B 109.54(12) .
O2B C2 C1 102.53(6) .
O2A C2 C1 101.64(6) .
C6A C2 C1 116.43(9) .
C5B C2 C1 117.38(9) .
C5A C2 C1 111.80(9) .
C6B C2 C1 113.14(9) .
O2A B O1A 113.80(8) .
O1B B O2B 112.64(8) .
O2A B B 123.51(8) 3_666
O1B B B 123.92(8) 3_666
O1A B B 122.69(8) 3_666
O2B B B 123.44(8) 3_666

loop_
_geom_bond_atom_site_label_1
_geom_bond_atom_site_label_2
_geom_bond_distance
_geom_bond_site_symmetry_2
O1A B 1.3703(13) .
O1A C1 1.4842(12) .
O2A B 1.3543(13) .
O2A C2 1.4705(13) .
O1B B 1.3634(13) .
O1B C1 1.4588(12) .
O2B B 1.3788(13) .
O2B C2 1.4636(12) .
C1 C4B 1.471(3) .
C1 C3A 1.482(2) .
C1 C4A 1.562(3) .
C1 C3B 1.562(2) .
C1 C2 1.5662(9) .
C2 C6A 1.493(2) .
C2 C5B 1.508(2) .
C2 C5A 1.532(2) .
C2 C6B 1.5498(19) .
B B 1.7041(15) 3_666
